data_4079244
loop_
_publ_author_name
'Geetharani, K.'
'Ramkumar, V.'
'Ghosh, Sundargopal'

_publ_section_title
;
 Synthesis and Characterization of Novel Ruthenaferracarboranes from
 Photoinsertion of Alkynes into a Ruthenaferraborane
;
_journal_issue 17
_journal_name_full Organometallics
_journal_page_first 6381
_journal_paper_doi 10.1021/om300607u
_journal_volume 31
_journal_year 2012
_chemical_formula_sum 'C38 H41 B Fe O4 Ru2'
_chemical_formula_weight 830.51
_chemical_name_systematic
;
 ?
;
_space_group_IT_number 2
_symmetry_cell_setting triclinic
_symmetry_space_group_name_Hall '-P 1'
_symmetry_space_group_name_H-M 'P -1'
_atom_sites_solution_hydrogens geom
_atom_sites_solution_primary direct
_atom_sites_solution_secondary difmap
_audit_creation_method SHELXL-97
_cell_angle_alpha 93.754(6)
_cell_angle_beta 95.108(6)
_cell_angle_gamma 112.780(8)
_cell_formula_units_Z 2
_cell_length_a 10.1477(9)
_cell_length_b 11.1863(9)
_cell_length_c 16.6034(10)
_cell_measurement_reflns_used 4502
_cell_measurement_temperature 150(2)
_cell_measurement_theta_max 32.7307
_cell_measurement_theta_min 3.3375
_cell_volume 1720.5(3)
_computing_cell_refinement 'CrysAlis RED, Oxford Diffraction Ltd.,'
_computing_data_collection 'CrysAlis CCD, Oxford Diffraction Ltd.,'
_computing_data_reduction 'CrysAlis RED, Oxford Diffraction Ltd.,'
_computing_molecular_graphics Ortep3
_computing_publication_material Shelx97
_computing_structure_refinement 'SHELXL-97 (Sheldrick, 1997)'
_computing_structure_solution 'SHELXS-97 (Sheldrick, 1997)'
_diffrn_ambient_temperature 150(2)
_diffrn_detector_area_resol_mean 15.9948
_diffrn_measured_fraction_theta_full 0.997
_diffrn_measured_fraction_theta_max 0.997
_diffrn_measurement_device_type 'OXFORD DIFFRACTION XCALIBUR-S'
_diffrn_measurement_method \w/q-scan
_diffrn_radiation_monochromator graphite
_diffrn_radiation_source 'Enhance (Mo) X-ray Source'
_diffrn_radiation_type MoK\a
_diffrn_radiation_wavelength 0.71073
_diffrn_reflns_av_R_equivalents 0.1248
_diffrn_reflns_av_sigmaI/netI 0.1460
_diffrn_reflns_limit_h_max 12
_diffrn_reflns_limit_h_min -11
_diffrn_reflns_limit_k_max 8
_diffrn_reflns_limit_k_min -13
_diffrn_reflns_limit_l_max 19
_diffrn_reflns_limit_l_min -19
_diffrn_reflns_number 12124
_diffrn_reflns_theta_full 25.00
_diffrn_reflns_theta_max 25.00
_diffrn_reflns_theta_min 3.34
_exptl_absorpt_coefficient_mu 1.322
_exptl_absorpt_correction_T_max 0.7509
_exptl_absorpt_correction_T_min 0.6848
_exptl_absorpt_correction_type multi-scan
_exptl_absorpt_process_details
;
CrysAlis RED, Oxford Diffraction Ltd.,
Version 1.171.31.7 (release 18-10-2006 CrysAlis171 .NET)
(compiled Oct 18 2006,16:28:17)
Empirical absorption correction using spherical harmonics,
 implemented in SCALE3 ABSPACK scaling algorithm.
;
_exptl_crystal_colour black
_exptl_crystal_density_diffrn 1.603
_exptl_crystal_density_method 'not measured'
_exptl_crystal_description block
_exptl_crystal_F_000 840
_exptl_crystal_size_max 0.31
_exptl_crystal_size_mid 0.27
_exptl_crystal_size_min 0.23
_refine_diff_density_max 3.434
_refine_diff_density_min -2.181
_refine_diff_density_rms 0.332
_refine_ls_extinction_method none
_refine_ls_goodness_of_fit_ref 1.040
_refine_ls_hydrogen_treatment riding
_refine_ls_matrix_type full
_refine_ls_number_parameters 429
_refine_ls_number_reflns 6031
_refine_ls_number_restraints 0
_refine_ls_restrained_S_all 1.040
_refine_ls_R_factor_all 0.1214
_refine_ls_R_factor_gt 0.1045
_refine_ls_shift/su_max 0.184
_refine_ls_shift/su_mean 0.000
_refine_ls_structure_factor_coef Fsqd
_refine_ls_weighting_details 'calc w=1/[\s^2^(Fo^2^)+(0.1575P)^2^+0.0000P] where P=(Fo^2^+2Fc^2^)/3'
_refine_ls_weighting_scheme calc
_refine_ls_wR_factor_gt 0.2502
_refine_ls_wR_factor_ref 0.2715
_reflns_number_gt 4430
_reflns_number_total 6031
_reflns_threshold_expression >2sigma(I)
_cod_data_source_file om300607u_si_001.cif
_cod_data_source_block iitm102
_cod_depositor_comments
;
The following automatic conversions were performed:

'_symmetry_cell_setting' value 'Triclinic' changed to 'triclinic'
according to /home/saulius/struct/CIF-dictionaries/cif_core.dic
dictionary named 'cif_core.dic' version 2.4.2 from 2011-04-26.

Automatic conversion script
Id: cif_fix_values 1891 2012-01-12 08:04:46Z andrius 
;
_cod_original_cell_volume 1720.5(2)
_cod_database_code 4079244

loop_
_symmetry_equiv_pos_as_xyz
'x, y, z'
'-x, -y, -z'

loop_
_atom_site_label
_atom_site_type_symbol
_atom_site_fract_x
_atom_site_fract_y
_atom_site_fract_z
_atom_site_U_iso_or_equiv
_atom_site_adp_type
_atom_site_occupancy
_atom_site_symmetry_multiplicity
_atom_site_calc_flag
_atom_site_refinement_flags
Ru1 Ru 0.05811(8) 0.24382(7) 0.32482(4) 0.0225(3) Uani 1 1 d .
Ru2 Ru 0.17001(8) 0.42687(7) 0.22293(4) 0.0218(3) Uani 1 1 d .
Fe1 Fe -0.11773(15) 0.32242(13) 0.23127(8) 0.0259(4) Uani 1 1 d .
O1 O 0.1320(10) 0.5239(7) 0.3878(4) 0.046(2) Uani 1 1 d .
O2 O -0.3464(8) 0.2044(9) 0.3335(5) 0.049(2) Uani 1 1 d .
O3 O -0.3082(8) 0.3014(9) 0.0837(5) 0.053(2) Uani 1 1 d .
O4 O -0.0885(10) 0.5911(8) 0.2742(6) 0.063(3) Uani 1 1 d .
B1 B -0.0046(11) 0.2825(9) 0.1444(6) 0.020(2) Uani 1 1 d .
C1 C 0.1201(12) 0.4418(9) 0.3351(7) 0.033(2) Uani 1 1 d .
C2 C -0.2532(12) 0.2511(10) 0.2960(6) 0.033(2) Uani 1 1 d .
C3 C -0.2329(12) 0.3091(11) 0.1413(7) 0.041(3) Uani 1 1 d .
C4 C -0.0945(12) 0.4862(11) 0.2591(7) 0.041(3) Uani 1 1 d .
C5 C -0.0572(10) 0.1675(8) 0.2093(5) 0.0197(18) Uani 1 1 d .
C6 C 0.0997(10) 0.2244(8) 0.2022(5) 0.0207(19) Uani 1 1 d .
C7 C 0.1822(10) 0.1552(9) 0.1636(6) 0.0232(19) Uani 1 1 d .
C8 C 0.1511(11) 0.1084(9) 0.0794(6) 0.031(2) Uani 1 1 d .
H8 H 0.0759 0.1197 0.0468 0.038 Uiso 1 1 calc R
C9 C 0.2296(11) 0.0470(10) 0.0454(6) 0.034(2) Uani 1 1 d .
H9 H 0.2078 0.0158 -0.0108 0.041 Uiso 1 1 calc R
C10 C 0.3392(11) 0.0298(10) 0.0910(6) 0.037(2) Uani 1 1 d .
H10 H 0.3940 -0.0113 0.0663 0.044 Uiso 1 1 calc R
C11 C 0.3693(11) 0.0727(10) 0.1736(6) 0.034(2) Uani 1 1 d .
H11 H 0.4415 0.0571 0.2062 0.040 Uiso 1 1 calc R
C12 C 0.2938(11) 0.1384(9) 0.2081(6) 0.029(2) Uani 1 1 d .
H12 H 0.3195 0.1726 0.2638 0.035 Uiso 1 1 calc R
C13 C -0.1606(10) 0.0271(9) 0.1843(6) 0.025(2) Uani 1 1 d .
C14 C -0.3061(10) -0.0064(10) 0.1640(6) 0.031(2) Uani 1 1 d .
H14 H -0.3430 0.0597 0.1671 0.037 Uiso 1 1 calc R
C15 C -0.3988(10) -0.1329(10) 0.1394(7) 0.036(2) Uani 1 1 d .
H15 H -0.4993 -0.1541 0.1290 0.043 Uiso 1 1 calc R
C16 C -0.3466(12) -0.2310(9) 0.1295(7) 0.038(2) Uani 1 1 d .
H16 H -0.4090 -0.3177 0.1088 0.046 Uiso 1 1 calc R
C17 C -0.2035(12) -0.1977(10) 0.1504(7) 0.038(2) Uani 1 1 d .
H17 H -0.1667 -0.2639 0.1481 0.046 Uiso 1 1 calc R
C18 C -0.1110(10) -0.0716(9) 0.1748(6) 0.030(2) Uani 1 1 d .
H18 H -0.0107 -0.0513 0.1854 0.036 Uiso 1 1 calc R
C19 C -0.0513(11) 0.0901(9) 0.4055(6) 0.028(2) Uani 1 1 d .
C20 C 0.0808(12) 0.0789(10) 0.3863(6) 0.030(2) Uani 1 1 d .
C21 C 0.2007(11) 0.1975(10) 0.4194(6) 0.033(2) Uani 1 1 d .
C22 C 0.1436(13) 0.2805(10) 0.4591(6) 0.037(3) Uani 1 1 d .
C23 C -0.0057(13) 0.2175(10) 0.4517(6) 0.034(2) Uani 1 1 d .
C24 C -0.1943(14) -0.0124(12) 0.3892(8) 0.053(3) Uani 1 1 d .
H24A H -0.2046 -0.0772 0.4278 0.079 Uiso 1 1 calc R
H24B H -0.2089 -0.0544 0.3336 0.079 Uiso 1 1 calc R
H24C H -0.2661 0.0250 0.3953 0.079 Uiso 1 1 calc R
C25 C 0.0911(13) -0.0439(10) 0.3532(6) 0.038(3) Uani 1 1 d .
H25A H 0.1486 -0.0266 0.3076 0.057 Uiso 1 1 calc R
H25B H -0.0057 -0.1096 0.3342 0.057 Uiso 1 1 calc R
H25C H 0.1373 -0.0763 0.3959 0.057 Uiso 1 1 calc R
C26 C 0.3585(12) 0.2212(12) 0.4265(7) 0.050(3) Uani 1 1 d .
H26A H 0.3919 0.2141 0.4825 0.075 Uiso 1 1 calc R
H26B H 0.4140 0.3088 0.4121 0.075 Uiso 1 1 calc R
H26C H 0.3720 0.1562 0.3894 0.075 Uiso 1 1 calc R
C27 C 0.2350(16) 0.4046(11) 0.5144(7) 0.055(3) Uani 1 1 d .
H27A H 0.1781 0.4568 0.5233 0.083 Uiso 1 1 calc R
H27B H 0.3198 0.4552 0.4889 0.083 Uiso 1 1 calc R
H27C H 0.2659 0.3818 0.5667 0.083 Uiso 1 1 calc R
C28 C -0.1021(15) 0.2737(12) 0.4904(7) 0.051(3) Uani 1 1 d .
H28A H -0.0791 0.2845 0.5497 0.077 Uiso 1 1 calc R
H28B H -0.2031 0.2142 0.4753 0.077 Uiso 1 1 calc R
H28C H -0.0866 0.3586 0.4713 0.077 Uiso 1 1 calc R
C29 C 0.3007(11) 0.5065(9) 0.1241(7) 0.032(2) Uani 1 1 d .
C30 C 0.2370(11) 0.5955(10) 0.1485(7) 0.036(2) Uani 1 1 d .
C31 C 0.2862(12) 0.6424(9) 0.2300(6) 0.034(2) Uani 1 1 d .
C32 C 0.3854(12) 0.5893(10) 0.2581(8) 0.048(3) Uani 1 1 d .
C33 C 0.3936(11) 0.5040(10) 0.1922(8) 0.039(3) Uani 1 1 d .
C34 C 0.2852(15) 0.4439(12) 0.0401(8) 0.059(4) Uani 1 1 d .
H34A H 0.3620 0.4999 0.0111 0.089 Uiso 1 1 calc R
H34B H 0.1913 0.4313 0.0115 0.089 Uiso 1 1 calc R
H34C H 0.2920 0.3591 0.0424 0.089 Uiso 1 1 calc R
C35 C 0.1371(12) 0.6363(11) 0.0939(7) 0.044(3) Uani 1 1 d .
H35A H 0.0807 0.6689 0.1273 0.067 Uiso 1 1 calc R
H35B H 0.0718 0.5609 0.0565 0.067 Uiso 1 1 calc R
H35C H 0.1942 0.7052 0.0626 0.067 Uiso 1 1 calc R
C36 C 0.2621(19) 0.7519(11) 0.2768(10) 0.075(5) Uani 1 1 d .
H36A H 0.3314 0.8362 0.2646 0.112 Uiso 1 1 calc R
H36B H 0.2754 0.7453 0.3353 0.112 Uiso 1 1 calc R
H36C H 0.1639 0.7451 0.2607 0.112 Uiso 1 1 calc R
C37 C 0.4758(18) 0.6221(17) 0.3401(10) 0.098(7) Uani 1 1 d .
H37A H 0.4794 0.5423 0.3593 0.148 Uiso 1 1 calc R
H37B H 0.4330 0.6615 0.3790 0.148 Uiso 1 1 calc R
H37C H 0.5736 0.6839 0.3351 0.148 Uiso 1 1 calc R
C38 C 0.4998(14) 0.4382(14) 0.1910(13) 0.089(6) Uani 1 1 d .
H38A H 0.4502 0.3487 0.1646 0.133 Uiso 1 1 calc R
H38B H 0.5388 0.4366 0.2469 0.133 Uiso 1 1 calc R
H38C H 0.5786 0.4869 0.1607 0.133 Uiso 1 1 calc R
H1B H -0.036(7) 0.259(7) 0.066(5) 0.000(17) Uiso 1 1 d .

loop_
_atom_site_aniso_label
_atom_site_aniso_U_11
_atom_site_aniso_U_22
_atom_site_aniso_U_33
_atom_site_aniso_U_23
_atom_site_aniso_U_13
_atom_site_aniso_U_12
Ru1 0.0361(5) 0.0245(5) 0.0117(5) -0.0012(3) -0.0002(3) 0.0181(4)
Ru2 0.0302(5) 0.0215(5) 0.0150(5) -0.0029(3) -0.0027(3) 0.0135(4)
Fe1 0.0334(8) 0.0302(8) 0.0213(8) 0.0011(6) 0.0030(6) 0.0209(7)
O1 0.092(6) 0.035(4) 0.018(4) -0.002(3) 0.006(4) 0.035(4)
O2 0.044(5) 0.081(6) 0.031(5) 0.015(4) 0.016(4) 0.031(5)
O3 0.046(5) 0.096(7) 0.033(5) 0.020(4) -0.004(4) 0.045(5)
O4 0.082(7) 0.039(5) 0.083(7) 0.005(4) 0.007(5) 0.040(5)
B1 0.026(5) 0.019(5) 0.015(5) 0.000(4) -0.002(4) 0.009(4)
C1 0.046(6) 0.021(5) 0.035(6) -0.004(4) 0.003(5) 0.020(5)
C2 0.046(6) 0.035(5) 0.026(6) 0.002(4) 0.008(5) 0.023(5)
C3 0.043(7) 0.052(7) 0.047(8) 0.016(6) 0.019(6) 0.033(6)
C4 0.047(7) 0.037(6) 0.050(8) 0.010(5) 0.006(5) 0.028(6)
C5 0.032(5) 0.021(4) 0.009(4) 0.002(3) 0.003(3) 0.014(4)
C6 0.030(5) 0.025(5) 0.009(4) -0.006(3) -0.002(3) 0.014(4)
C7 0.025(5) 0.028(5) 0.016(5) 0.002(4) 0.004(4) 0.009(4)
C8 0.042(6) 0.034(5) 0.017(5) -0.011(4) -0.008(4) 0.019(5)
C9 0.050(6) 0.040(6) 0.014(5) -0.014(4) -0.006(4) 0.026(5)
C10 0.046(6) 0.051(6) 0.027(6) -0.002(5) 0.010(5) 0.034(6)
C11 0.036(6) 0.041(6) 0.030(6) -0.001(4) -0.005(4) 0.025(5)
C12 0.046(6) 0.034(5) 0.008(5) -0.003(4) -0.005(4) 0.019(5)
C13 0.032(5) 0.026(5) 0.015(5) 0.003(4) 0.006(4) 0.007(4)
C14 0.034(6) 0.038(6) 0.026(6) 0.006(4) 0.000(4) 0.022(5)
C15 0.019(5) 0.043(6) 0.040(7) 0.008(5) 0.001(4) 0.007(5)
C16 0.042(6) 0.021(5) 0.042(7) 0.002(4) 0.000(5) 0.004(5)
C17 0.050(7) 0.032(6) 0.034(6) 0.002(4) 0.005(5) 0.020(5)
C18 0.026(5) 0.031(5) 0.030(6) 0.006(4) 0.001(4) 0.008(5)
C19 0.042(6) 0.025(5) 0.021(5) -0.001(4) 0.006(4) 0.018(5)
C20 0.059(7) 0.037(5) 0.010(5) 0.013(4) 0.003(4) 0.033(5)
C21 0.046(6) 0.043(6) 0.020(5) 0.013(4) 0.001(4) 0.027(5)
C22 0.062(7) 0.035(6) 0.012(5) -0.005(4) -0.011(4) 0.022(6)
C23 0.068(8) 0.034(5) 0.014(5) 0.001(4) 0.011(5) 0.034(6)
C24 0.078(9) 0.063(8) 0.028(7) 0.008(6) 0.002(6) 0.041(8)
C25 0.066(8) 0.043(6) 0.018(5) -0.003(4) 0.001(5) 0.038(6)
C26 0.049(7) 0.063(8) 0.033(7) 0.011(6) -0.014(5) 0.019(6)
C27 0.093(10) 0.045(7) 0.022(6) -0.008(5) -0.012(6) 0.027(7)
C28 0.096(10) 0.067(8) 0.017(6) 0.001(5) 0.012(6) 0.059(8)
C29 0.037(6) 0.025(5) 0.034(6) 0.000(4) 0.009(4) 0.013(5)
C30 0.039(6) 0.034(6) 0.034(6) -0.007(4) -0.011(5) 0.020(5)
C31 0.052(7) 0.026(5) 0.019(5) 0.002(4) 0.001(5) 0.010(5)
C32 0.044(7) 0.031(6) 0.052(8) 0.009(5) -0.012(6) 0.000(5)
C33 0.027(5) 0.032(5) 0.067(9) 0.015(5) 0.010(5) 0.016(5)
C34 0.069(9) 0.041(7) 0.060(9) -0.007(6) 0.041(7) 0.008(6)
C35 0.050(7) 0.051(7) 0.043(7) 0.030(6) 0.016(5) 0.025(6)
C36 0.133(14) 0.026(6) 0.065(10) 0.000(6) 0.041(10) 0.024(8)
C37 0.085(11) 0.096(12) 0.064(11) 0.028(9) -0.059(9) -0.008(9)
C38 0.040(8) 0.059(9) 0.19(2) 0.056(11) 0.023(10) 0.034(7)

loop_
_atom_type_symbol
_atom_type_description
_atom_type_scat_dispersion_real
_atom_type_scat_dispersion_imag
_atom_type_scat_source
C C 0.0033 0.0016 'International Tables Vol C Tables 4.2.6.8 and 6.1.1.4'
H H 0.0000 0.0000 'International Tables Vol C Tables 4.2.6.8 and 6.1.1.4'
B B 0.0013 0.0007 'International Tables Vol C Tables 4.2.6.8 and 6.1.1.4'
O O 0.0106 0.0060 'International Tables Vol C Tables 4.2.6.8 and 6.1.1.4'
Fe Fe 0.3463 0.8444 'International Tables Vol C Tables 4.2.6.8 and 6.1.1.4'
Ru Ru -1.2594 0.8363 'International Tables Vol C Tables 4.2.6.8 and 6.1.1.4'

loop_
_geom_angle_atom_site_label_1
_geom_angle_atom_site_label_2
_geom_angle_atom_site_label_3
_geom_angle
C1 Ru1 C5 108.1(4)
C1 Ru1 C6 96.2(4)
C5 Ru1 C6 41.2(3)
C1 Ru1 C20 143.9(4)
C5 Ru1 C20 107.8(3)
C6 Ru1 C20 108.1(3)
C1 Ru1 C19 133.0(4)
C5 Ru1 C19 104.0(3)
C6 Ru1 C19 130.2(3)
C20 Ru1 C19 37.8(3)
C1 Ru1 C21 107.9(4)
C5 Ru1 C21 139.2(3)
C6 Ru1 C21 116.0(3)
C20 Ru1 C21 37.3(4)
C19 Ru1 C21 62.7(4)
C1 Ru1 C23 96.0(4)
C5 Ru1 C23 132.3(4)
C6 Ru1 C23 167.8(3)
C20 Ru1 C23 61.8(3)
C19 Ru1 C23 37.6(3)
C21 Ru1 C23 61.0(4)
C1 Ru1 C22 83.5(4)
C5 Ru1 C22 165.9(4)
C6 Ru1 C22 147.9(4)
C20 Ru1 C22 61.7(3)
C19 Ru1 C22 62.0(4)
C21 Ru1 C22 36.8(4)
C23 Ru1 C22 35.7(4)
C1 Ru1 Fe1 66.4(3)
C5 Ru1 Fe1 49.3(2)
C6 Ru1 Fe1 72.2(2)
C20 Ru1 Fe1 146.2(3)
C19 Ru1 Fe1 115.5(2)
C21 Ru1 Fe1 171.0(3)
C23 Ru1 Fe1 111.8(3)
C22 Ru1 Fe1 134.3(3)
C1 Ru1 Ru2 46.9(3)
C5 Ru1 Ru2 73.1(2)
C6 Ru1 Ru2 49.4(2)
C20 Ru1 Ru2 145.7(3)
C19 Ru1 Ru2 175.7(3)
C21 Ru1 Ru2 121.5(3)
C23 Ru1 Ru2 142.8(2)
C22 Ru1 Ru2 121.0(3)
Fe1 Ru1 Ru2 60.26(4)
C1 Ru2 C6 99.3(4)
C1 Ru2 B1 111.6(4)
C6 Ru2 B1 47.6(3)
C1 Ru2 C33 123.6(5)
C6 Ru2 C33 104.9(4)
B1 Ru2 C33 122.5(4)
C1 Ru2 C29 151.7(4)
C6 Ru2 C29 106.0(3)
B1 Ru2 C29 95.0(4)
C33 Ru2 C29 37.3(4)
C1 Ru2 C31 90.8(4)
C6 Ru2 C31 167.0(4)
B1 Ru2 C31 135.3(4)
C33 Ru2 C31 62.4(4)
C29 Ru2 C31 62.4(4)
C1 Ru2 C32 90.8(5)
C6 Ru2 C32 133.8(4)
B1 Ru2 C32 157.4(4)
C33 Ru2 C32 37.7(4)
C29 Ru2 C32 62.5(4)
C31 Ru2 C32 37.0(4)
C1 Ru2 C30 122.5(4)
C6 Ru2 C30 137.0(4)
B1 Ru2 C30 102.2(4)
C33 Ru2 C30 62.0(4)
C29 Ru2 C30 37.7(3)
C31 Ru2 C30 36.3(4)
C32 Ru2 C30 61.3(4)
C1 Ru2 Ru1 48.7(3)
C6 Ru2 Ru1 50.7(2)
B1 Ru2 Ru1 78.6(3)
C33 Ru2 Ru1 126.7(3)
C29 Ru2 Ru1 153.0(2)
C31 Ru2 Ru1 138.3(3)
C32 Ru2 Ru1 120.6(3)
C30 Ru2 Ru1 169.3(3)
C1 Ru2 Fe1 66.7(3)
C6 Ru2 Fe1 72.4(2)
B1 Ru2 Fe1 48.3(3)
C33 Ru2 Fe1 169.7(3)
C29 Ru2 Fe1 133.1(3)
C31 Ru2 Fe1 119.6(3)
C32 Ru2 Fe1 149.7(3)
C30 Ru2 Fe1 112.9(3)
Ru1 Ru2 Fe1 59.64(4)
C3 Fe1 C4 92.4(5)
C3 Fe1 C2 98.3(5)
C4 Fe1 C2 95.6(5)
C3 Fe1 B1 79.1(4)
C4 Fe1 B1 119.9(5)
C2 Fe1 B1 144.4(4)
C3 Fe1 C5 102.5(4)
C4 Fe1 C5 157.2(4)
C2 Fe1 C5 99.1(4)
B1 Fe1 C5 48.4(3)
C3 Fe1 Ru1 152.5(3)
C4 Fe1 Ru1 113.6(4)
C2 Fe1 Ru1 88.1(3)
B1 Fe1 Ru1 80.3(3)
C5 Fe1 Ru1 50.0(2)
C3 Fe1 Ru2 117.2(3)
C4 Fe1 Ru2 84.6(4)
C2 Fe1 Ru2 144.5(3)
B1 Fe1 Ru2 50.9(3)
C5 Fe1 Ru2 73.3(3)
Ru1 Fe1 Ru2 60.10(3)
C5 B1 C6 52.0(5)
C5 B1 Fe1 66.5(4)
C6 B1 Fe1 99.8(6)
C5 B1 Ru2 98.2(5)
C6 B1 Ru2 64.9(4)
Fe1 B1 Ru2 80.9(4)
C5 B1 H1B 124(3)
C6 B1 H1B 125(3)
Fe1 B1 H1B 131(3)
Ru2 B1 H1B 133(3)
O1 C1 Ru2 139.4(8)
O1 C1 Ru1 135.8(8)
Ru2 C1 Ru1 84.4(4)
O2 C2 Fe1 175.7(9)
O3 C3 Fe1 179.1(10)
O4 C4 Fe1 175.2(10)
C6 C5 C13 126.5(7)
C6 C5 B1 64.4(6)
C13 C5 B1 124.2(7)
C6 C5 Fe1 106.9(5)
C13 C5 Fe1 125.0(6)
B1 C5 Fe1 65.2(4)
C6 C5 Ru1 70.6(5)
C13 C5 Ru1 126.0(6)
B1 C5 Ru1 109.5(6)
Fe1 C5 Ru1 80.6(3)
C5 C6 C7 125.9(7)
C5 C6 B1 63.6(6)
C7 C6 B1 120.9(7)
C5 C6 Ru2 107.4(5)
C7 C6 Ru2 124.4(6)
B1 C6 Ru2 67.6(4)
C5 C6 Ru1 68.1(5)
C7 C6 Ru1 130.9(6)
B1 C6 Ru1 107.5(5)
Ru2 C6 Ru1 79.9(3)
C12 C7 C8 117.8(8)
C12 C7 C6 120.9(8)
C8 C7 C6 121.3(8)
C9 C8 C7 120.0(9)
C9 C8 H8 120.0
C7 C8 H8 120.0
C8 C9 C10 121.3(9)
C8 C9 H9 119.4
C10 C9 H9 119.4
C9 C10 C11 119.5(8)
C9 C10 H10 120.3
C11 C10 H10 120.3
C12 C11 C10 119.8(8)
C12 C11 H11 120.1
C10 C11 H11 120.1
C7 C12 C11 121.5(9)
C7 C12 H12 119.3
C11 C12 H12 119.3
C14 C13 C18 117.0(9)
C14 C13 C5 121.7(8)
C18 C13 C5 121.1(8)
C15 C14 C13 121.5(8)
C15 C14 H14 119.3
C13 C14 H14 119.3
C14 C15 C16 120.6(9)
C14 C15 H15 119.7
C16 C15 H15 119.7
C17 C16 C15 117.6(9)
C17 C16 H16 121.2
C15 C16 H16 121.2
C16 C17 C18 121.8(9)
C16 C17 H17 119.1
C18 C17 H17 119.1
C17 C18 C13 121.3(9)
C17 C18 H18 119.3
C13 C18 H18 119.3
C24 C19 C20 125.6(9)
C24 C19 C23 128.6(9)
C20 C19 C23 105.4(9)
C24 C19 Ru1 127.4(7)
C20 C19 Ru1 70.8(5)
C23 C19 Ru1 71.6(5)
C21 C20 C19 108.3(8)
C21 C20 C25 125.7(9)
C19 C20 C25 124.9(10)
C21 C20 Ru1 72.0(5)
C19 C20 Ru1 71.4(5)
C25 C20 Ru1 131.7(7)
C22 C21 C20 107.4(9)
C22 C21 C26 124.7(10)
C20 C21 C26 126.9(9)
C22 C21 Ru1 72.0(5)
C20 C21 Ru1 70.7(5)
C26 C21 Ru1 131.8(7)
C23 C22 C21 109.1(9)
C23 C22 C27 125.9(10)
C21 C22 C27 123.9(11)
C23 C22 Ru1 71.8(6)
C21 C22 Ru1 71.3(5)
C27 C22 Ru1 132.4(7)
C22 C23 C19 109.7(8)
C22 C23 C28 123.7(10)
C19 C23 C28 126.5(11)
C22 C23 Ru1 72.4(6)
C19 C23 Ru1 70.8(5)
C28 C23 Ru1 125.6(7)
C19 C24 H24A 109.5
C19 C24 H24B 109.5
H24A C24 H24B 109.5
C19 C24 H24C 109.5
H24A C24 H24C 109.5
H24B C24 H24C 109.5
C20 C25 H25A 109.5
C20 C25 H25B 109.5
H25A C25 H25B 109.5
C20 C25 H25C 109.5
H25A C25 H25C 109.5
H25B C25 H25C 109.5
C21 C26 H26A 109.5
C21 C26 H26B 109.5
H26A C26 H26B 109.5
C21 C26 H26C 109.5
H26A C26 H26C 109.5
H26B C26 H26C 109.5
C22 C27 H27A 109.5
C22 C27 H27B 109.5
H27A C27 H27B 109.5
C22 C27 H27C 109.5
H27A C27 H27C 109.5
H27B C27 H27C 109.5
C23 C28 H28A 109.5
C23 C28 H28B 109.5
H28A C28 H28B 109.5
C23 C28 H28C 109.5
H28A C28 H28C 109.5
H28B C28 H28C 109.5
C33 C29 C30 106.9(9)
C33 C29 C34 127.1(10)
C30 C29 C34 125.5(10)
C33 C29 Ru2 71.3(6)
C30 C29 Ru2 72.0(6)
C34 C29 Ru2 127.8(8)
C31 C30 C29 108.8(9)
C31 C30 C35 125.3(9)
C29 C30 C35 125.8(10)
C31 C30 Ru2 71.3(6)
C29 C30 Ru2 70.3(6)
C35 C30 Ru2 126.1(7)
C30 C31 C32 108.6(10)
C30 C31 C36 126.0(10)
C32 C31 C36 124.4(11)
C30 C31 Ru2 72.3(6)
C32 C31 Ru2 71.7(6)
C36 C31 Ru2 131.0(8)
C31 C32 C33 107.6(10)
C31 C32 C37 127.1(13)
C33 C32 C37 125.1(12)
C31 C32 Ru2 71.3(6)
C33 C32 Ru2 70.5(6)
C37 C32 Ru2 126.9(10)
C29 C33 C32 108.1(8)
C29 C33 C38 125.2(13)
C32 C33 C38 126.1(12)
C29 C33 Ru2 71.4(6)
C32 C33 Ru2 71.8(6)
C38 C33 Ru2 129.3(8)
C29 C34 H34A 109.5
C29 C34 H34B 109.5
H34A C34 H34B 109.5
C29 C34 H34C 109.5
H34A C34 H34C 109.5
H34B C34 H34C 109.5
C30 C35 H35A 109.5
C30 C35 H35B 109.5
H35A C35 H35B 109.5
C30 C35 H35C 109.5
H35A C35 H35C 109.5
H35B C35 H35C 109.5
C31 C36 H36A 109.5
C31 C36 H36B 109.5
H36A C36 H36B 109.5
C31 C36 H36C 109.5
H36A C36 H36C 109.5
H36B C36 H36C 109.5
C32 C37 H37A 109.5
C32 C37 H37B 109.5
H37A C37 H37B 109.5
C32 C37 H37C 109.5
H37A C37 H37C 109.5
H37B C37 H37C 109.5
C33 C38 H38A 109.5
C33 C38 H38B 109.5
H38A C38 H38B 109.5
C33 C38 H38C 109.5
H38A C38 H38C 109.5
H38B C38 H38C 109.5

loop_
_geom_bond_atom_site_label_1
_geom_bond_atom_site_label_2
_geom_bond_distance
Ru1 C1 2.045(9)
Ru1 C5 2.095(9)
Ru1 C6 2.129(9)
Ru1 C20 2.243(8)
Ru1 C19 2.252(10)
Ru1 C21 2.260(9)
Ru1 C23 2.263(10)
Ru1 C22 2.270(10)
Ru1 Fe1 2.6963(14)
Ru1 Ru2 2.7091(11)
Ru2 C1 1.986(11)
Ru2 C6 2.088(8)
Ru2 B1 2.132(10)
Ru2 C33 2.214(10)
Ru2 C29 2.215(10)
Ru2 C31 2.226(10)
Ru2 C32 2.231(11)
Ru2 C30 2.238(11)
Ru2 Fe1 2.7132(16)
Fe1 C3 1.773(12)
Fe1 C4 1.778(11)
Fe1 C2 1.791(11)
Fe1 B1 2.051(10)
Fe1 C5 2.073(8)
O1 C1 1.189(12)
O2 C2 1.149(12)
O3 C3 1.146(14)
O4 C4 1.161(12)
B1 C5 1.689(12)
B1 C6 1.702(12)
B1 H1B 1.30(8)
C5 C6 1.487(13)
C5 C13 1.517(13)
C6 C7 1.498(12)
C7 C12 1.378(12)
C7 C8 1.423(13)
C8 C9 1.370(12)
C8 H8 0.9500
C9 C10 1.371(14)
C9 H9 0.9500
C10 C11 1.389(15)
C10 H10 0.9500
C11 C12 1.384(13)
C11 H11 0.9500
C12 H12 0.9500
C13 C14 1.379(13)
C13 C18 1.386(13)
C14 C15 1.371(14)
C14 H14 0.9500
C15 C16 1.397(14)
C15 H15 0.9500
C16 C17 1.357(15)
C16 H16 0.9500
C17 C18 1.366(14)
C17 H17 0.9500
C18 H18 0.9500
C19 C24 1.447(16)
C19 C20 1.455(13)
C19 C23 1.455(13)
C20 C21 1.442(15)
C20 C25 1.491(13)
C21 C22 1.428(14)
C21 C26 1.510(15)
C22 C23 1.391(16)
C22 C27 1.521(14)
C23 C28 1.517(13)
C24 H24A 0.9800
C24 H24B 0.9800
C24 H24C 0.9800
C25 H25A 0.9800
C25 H25B 0.9800
C25 H25C 0.9800
C26 H26A 0.9800
C26 H26B 0.9800
C26 H26C 0.9800
C27 H27A 0.9800
C27 H27B 0.9800
C27 H27C 0.9800
C28 H28A 0.9800
C28 H28B 0.9800
C28 H28C 0.9800
C29 C33 1.415(15)
C29 C30 1.437(13)
C29 C34 1.486(16)
C30 C31 1.392(15)
C30 C35 1.519(14)
C31 C32 1.414(15)
C31 C36 1.518(15)
C32 C33 1.434(17)
C32 C37 1.510(17)
C33 C38 1.523(14)
C34 H34A 0.9800
C34 H34B 0.9800
C34 H34C 0.9800
C35 H35A 0.9800
C35 H35B 0.9800
C35 H35C 0.9800
C36 H36A 0.9800
C36 H36B 0.9800
C36 H36C 0.9800
C37 H37A 0.9800
C37 H37B 0.9800
C37 H37C 0.9800
C38 H38A 0.9800
C38 H38B 0.9800
C38 H38C 0.9800

loop_
_geom_torsion_atom_site_label_1
_geom_torsion_atom_site_label_2
_geom_torsion_atom_site_label_3
_geom_torsion_atom_site_label_4
_geom_torsion
C5 Ru1 Ru2 C1 136.8(5)
C6 Ru1 Ru2 C1 176.0(5)
C20 Ru1 Ru2 C1 -126.1(6)
C19 Ru1 Ru2 C1 90(3)
C21 Ru1 Ru2 C1 -85.3(5)
C23 Ru1 Ru2 C1 -2.9(6)
C22 Ru1 Ru2 C1 -42.0(5)
Fe1 Ru1 Ru2 C1 84.5(4)
C1 Ru1 Ru2 C6 -176.0(5)
C5 Ru1 Ru2 C6 -39.2(4)
C20 Ru1 Ru2 C6 57.8(6)
C19 Ru1 Ru2 C6 -86(3)
C21 Ru1 Ru2 C6 98.7(4)
C23 Ru1 Ru2 C6 -178.9(5)
C22 Ru1 Ru2 C6 142.0(4)
Fe1 Ru1 Ru2 C6 -91.5(3)
C1 Ru1 Ru2 B1 -132.5(5)
C5 Ru1 Ru2 B1 4.3(3)
C6 Ru1 Ru2 B1 43.5(4)
C20 Ru1 Ru2 B1 101.4(5)
C19 Ru1 Ru2 B1 -42(3)
C21 Ru1 Ru2 B1 142.2(4)
C23 Ru1 Ru2 B1 -135.4(5)
C22 Ru1 Ru2 B1 -174.5(4)
Fe1 Ru1 Ru2 B1 -48.0(3)
C1 Ru1 Ru2 C33 105.3(6)
C5 Ru1 Ru2 C33 -117.9(5)
C6 Ru1 Ru2 C33 -78.7(5)
C20 Ru1 Ru2 C33 -20.9(6)
C19 Ru1 Ru2 C33 -165(3)
C21 Ru1 Ru2 C33 20.0(5)
C23 Ru1 Ru2 C33 102.4(6)
C22 Ru1 Ru2 C33 63.3(5)
Fe1 Ru1 Ru2 C33 -170.2(4)
C1 Ru1 Ru2 C29 149.0(7)
C5 Ru1 Ru2 C29 -74.2(7)
C6 Ru1 Ru2 C29 -35.0(7)
C20 Ru1 Ru2 C29 22.8(8)
C19 Ru1 Ru2 C29 -121(3)
C21 Ru1 Ru2 C29 63.7(7)
C23 Ru1 Ru2 C29 146.1(8)
C22 Ru1 Ru2 C29 107.0(7)
Fe1 Ru1 Ru2 C29 -126.5(6)
C1 Ru1 Ru2 C31 17.2(6)
C5 Ru1 Ru2 C31 154.0(5)
C6 Ru1 Ru2 C31 -166.8(5)
C20 Ru1 Ru2 C31 -108.9(6)
C19 Ru1 Ru2 C31 107(3)
C21 Ru1 Ru2 C31 -68.1(5)
C23 Ru1 Ru2 C31 14.3(6)
C22 Ru1 Ru2 C31 -24.8(5)
Fe1 Ru1 Ru2 C31 101.7(4)
C1 Ru1 Ru2 C32 60.2(6)
C5 Ru1 Ru2 C32 -162.9(4)
C6 Ru1 Ru2 C32 -123.7(5)
C20 Ru1 Ru2 C32 -65.9(6)
C19 Ru1 Ru2 C32 150(3)
C21 Ru1 Ru2 C32 -25.1(5)
C23 Ru1 Ru2 C32 57.4(6)
C22 Ru1 Ru2 C32 18.2(5)
Fe1 Ru1 Ru2 C32 144.7(4)
C1 Ru1 Ru2 C30 -36.9(15)
C5 Ru1 Ru2 C30 99.9(14)
C6 Ru1 Ru2 C30 139.1(14)
C20 Ru1 Ru2 C30 -163.1(15)
C19 Ru1 Ru2 C30 53(3)
C21 Ru1 Ru2 C30 -122.2(14)
C23 Ru1 Ru2 C30 -39.8(15)
C22 Ru1 Ru2 C30 -79.0(15)
Fe1 Ru1 Ru2 C30 47.6(14)
C1 Ru1 Ru2 Fe1 -84.5(4)
C5 Ru1 Ru2 Fe1 52.3(2)
C6 Ru1 Ru2 Fe1 91.5(3)
C20 Ru1 Ru2 Fe1 149.4(5)
C19 Ru1 Ru2 Fe1 6(3)
C21 Ru1 Ru2 Fe1 -169.8(3)
C23 Ru1 Ru2 Fe1 -87.4(5)
C22 Ru1 Ru2 Fe1 -126.5(3)
C1 Ru1 Fe1 C3 144.5(8)
C5 Ru1 Fe1 C3 -0.8(8)
C6 Ru1 Fe1 C3 39.2(8)
C20 Ru1 Fe1 C3 -56.9(9)
C19 Ru1 Fe1 C3 -87.5(8)
C21 Ru1 Fe1 C3 -163.9(19)
C23 Ru1 Fe1 C3 -128.5(8)
C22 Ru1 Fe1 C3 -162.3(9)
Ru2 Ru1 Fe1 C3 92.1(8)
C1 Ru1 Fe1 C4 -15.9(5)
C5 Ru1 Fe1 C4 -161.1(5)
C6 Ru1 Fe1 C4 -121.1(5)
C20 Ru1 Fe1 C4 142.7(6)
C19 Ru1 Fe1 C4 112.1(5)
C21 Ru1 Fe1 C4 35.7(18)
C23 Ru1 Fe1 C4 71.1(5)
C22 Ru1 Fe1 C4 37.4(6)
Ru2 Ru1 Fe1 C4 -68.3(4)
C1 Ru1 Fe1 C2 -111.2(5)
C5 Ru1 Fe1 C2 103.6(5)
C6 Ru1 Fe1 C2 143.6(4)
C20 Ru1 Fe1 C2 47.4(5)
C19 Ru1 Fe1 C2 16.9(4)
C21 Ru1 Fe1 C2 -59.5(18)
C23 Ru1 Fe1 C2 -24.1(4)
C22 Ru1 Fe1 C2 -57.9(5)
Ru2 Ru1 Fe1 C2 -163.6(3)
C1 Ru1 Fe1 B1 102.6(4)
C5 Ru1 Fe1 B1 -42.6(4)
C6 Ru1 Fe1 B1 -2.6(4)
C20 Ru1 Fe1 B1 -98.8(5)
C19 Ru1 Fe1 B1 -129.3(4)
C21 Ru1 Fe1 B1 154.3(18)
C23 Ru1 Fe1 B1 -170.3(4)
C22 Ru1 Fe1 B1 155.9(5)
Ru2 Ru1 Fe1 B1 50.2(3)
C1 Ru1 Fe1 C5 145.2(5)
C6 Ru1 Fe1 C5 40.0(4)
C20 Ru1 Fe1 C5 -56.2(5)
C19 Ru1 Fe1 C5 -86.7(4)
C21 Ru1 Fe1 C5 -163.1(18)
C23 Ru1 Fe1 C5 -127.7(4)
C22 Ru1 Fe1 C5 -161.5(5)
Ru2 Ru1 Fe1 C5 92.8(3)
C1 Ru1 Fe1 Ru2 52.4(3)
C5 Ru1 Fe1 Ru2 -92.8(3)
C6 Ru1 Fe1 Ru2 -52.8(3)
C20 Ru1 Fe1 Ru2 -149.0(4)
C19 Ru1 Fe1 Ru2 -179.5(3)
C21 Ru1 Fe1 Ru2 104.0(18)
C23 Ru1 Fe1 Ru2 139.5(3)
C22 Ru1 Fe1 Ru2 105.7(4)
C1 Ru2 Fe1 C3 156.7(5)
C6 Ru2 Fe1 C3 -94.5(5)
B1 Ru2 Fe1 C3 -46.3(5)
C33 Ru2 Fe1 C3 -18.2(14)
C29 Ru2 Fe1 C3 1.2(5)
C31 Ru2 Fe1 C3 79.8(5)
C32 Ru2 Fe1 C3 111.7(7)
C30 Ru2 Fe1 C3 39.8(5)
Ru1 Ru2 Fe1 C3 -148.8(4)
C1 Ru2 Fe1 C4 66.7(5)
C6 Ru2 Fe1 C4 175.5(4)
B1 Ru2 Fe1 C4 -136.3(5)
C33 Ru2 Fe1 C4 -108.2(14)
C29 Ru2 Fe1 C4 -88.8(5)
C31 Ru2 Fe1 C4 -10.2(5)
C32 Ru2 Fe1 C4 21.7(7)
C30 Ru2 Fe1 C4 -50.2(5)
Ru1 Ru2 Fe1 C4 121.2(4)
C1 Ru2 Fe1 C2 -25.4(6)
C6 Ru2 Fe1 C2 83.3(6)
B1 Ru2 Fe1 C2 131.6(6)
C33 Ru2 Fe1 C2 159.6(14)
C29 Ru2 Fe1 C2 179.1(6)
C31 Ru2 Fe1 C2 -102.4(6)
C32 Ru2 Fe1 C2 -70.5(8)
C30 Ru2 Fe1 C2 -142.4(6)
Ru1 Ru2 Fe1 C2 29.1(5)
C1 Ru2 Fe1 B1 -157.0(4)
C6 Ru2 Fe1 B1 -48.3(4)
C33 Ru2 Fe1 B1 28.1(14)
C29 Ru2 Fe1 B1 47.5(5)
C31 Ru2 Fe1 B1 126.1(4)
C32 Ru2 Fe1 B1 157.9(7)
C30 Ru2 Fe1 B1 86.0(4)
Ru1 Ru2 Fe1 B1 -102.5(3)
C1 Ru2 Fe1 C5 -107.6(4)
C6 Ru2 Fe1 C5 1.2(3)
B1 Ru2 Fe1 C5 49.4(4)
C33 Ru2 Fe1 C5 77.5(14)
C29 Ru2 Fe1 C5 96.9(4)
C31 Ru2 Fe1 C5 175.5(4)
C32 Ru2 Fe1 C5 -152.6(6)
C30 Ru2 Fe1 C5 135.5(4)
Ru1 Ru2 Fe1 C5 -53.1(2)
C1 Ru2 Fe1 Ru1 -54.5(3)
C6 Ru2 Fe1 Ru1 54.2(2)
B1 Ru2 Fe1 Ru1 102.5(3)
C33 Ru2 Fe1 Ru1 130.6(13)
C29 Ru2 Fe1 Ru1 150.0(3)
C31 Ru2 Fe1 Ru1 -131.4(3)
C32 Ru2 Fe1 Ru1 -99.6(6)
C30 Ru2 Fe1 Ru1 -171.5(3)
C3 Fe1 B1 C5 -117.7(6)
C4 Fe1 B1 C5 155.7(6)
C2 Fe1 B1 C5 -28.7(9)
Ru1 Fe1 B1 C5 44.0(4)
Ru2 Fe1 B1 C5 103.2(5)
C3 Fe1 B1 C6 -158.6(7)
C4 Fe1 B1 C6 114.9(6)
C2 Fe1 B1 C6 -69.5(9)
C5 Fe1 B1 C6 -40.8(5)
Ru1 Fe1 B1 C6 3.2(5)
Ru2 Fe1 B1 C6 62.3(5)
C3 Fe1 B1 Ru2 139.1(4)
C4 Fe1 B1 Ru2 52.6(5)
C2 Fe1 B1 Ru2 -131.8(6)
C5 Fe1 B1 Ru2 -103.2(5)
Ru1 Fe1 B1 Ru2 -59.17(19)
C1 Ru2 B1 C5 -41.8(6)
C6 Ru2 B1 C5 41.0(5)
C33 Ru2 B1 C5 121.3(5)
C29 Ru2 B1 C5 148.3(5)
C31 Ru2 B1 C5 -156.7(5)
C32 Ru2 B1 C5 145.2(9)
C30 Ru2 B1 C5 -174.3(5)
Ru1 Ru2 B1 C5 -5.2(4)
Fe1 Ru2 B1 C5 -64.4(5)
C1 Ru2 B1 C6 -82.8(5)
C33 Ru2 B1 C6 80.3(5)
C29 Ru2 B1 C6 107.2(5)
C31 Ru2 B1 C6 162.3(5)
C32 Ru2 B1 C6 104.1(10)
C30 Ru2 B1 C6 144.6(5)
Ru1 Ru2 B1 C6 -46.2(4)
Fe1 Ru2 B1 C6 -105.5(5)
C1 Ru2 B1 Fe1 22.7(4)
C6 Ru2 B1 Fe1 105.5(5)
C33 Ru2 B1 Fe1 -174.3(3)
C29 Ru2 B1 Fe1 -147.3(3)
C31 Ru2 B1 Fe1 -92.2(5)
C32 Ru2 B1 Fe1 -150.4(8)
C30 Ru2 B1 Fe1 -109.9(3)
Ru1 Ru2 B1 Fe1 59.2(2)
C6 Ru2 C1 O1 176.1(13)
B1 Ru2 C1 O1 -136.0(13)
C33 Ru2 C1 O1 61.2(14)
C29 Ru2 C1 O1 22.6(18)
C31 Ru2 C1 O1 4.4(13)
C32 Ru2 C1 O1 41.4(13)
C30 Ru2 C1 O1 -14.6(15)
Ru1 Ru2 C1 O1 173.0(15)
Fe1 Ru2 C1 O1 -117.7(13)
C6 Ru2 C1 Ru1 3.1(4)
B1 Ru2 C1 Ru1 51.0(4)
C33 Ru2 C1 Ru1 -111.8(4)
C29 Ru2 C1 Ru1 -150.4(6)
C31 Ru2 C1 Ru1 -168.6(4)
C32 Ru2 C1 Ru1 -131.6(4)
C30 Ru2 C1 Ru1 172.4(3)
Fe1 Ru2 C1 Ru1 69.3(3)
C5 Ru1 C1 O1 143.0(12)
C6 Ru1 C1 O1 -176.5(12)
C20 Ru1 C1 O1 -43.9(16)
C19 Ru1 C1 O1 12.4(15)
C21 Ru1 C1 O1 -56.7(13)
C23 Ru1 C1 O1 4.8(13)
C22 Ru1 C1 O1 -28.8(12)
Fe1 Ru1 C1 O1 116.0(13)
Ru2 Ru1 C1 O1 -173.5(15)
C5 Ru1 C1 Ru2 -43.5(4)
C6 Ru1 C1 Ru2 -3.0(4)
C20 Ru1 C1 Ru2 129.6(6)
C19 Ru1 C1 Ru2 -174.2(3)
C21 Ru1 C1 Ru2 116.8(4)
C23 Ru1 C1 Ru2 178.3(4)
C22 Ru1 C1 Ru2 144.7(4)
Fe1 Ru1 C1 Ru2 -70.6(3)
C3 Fe1 C2 O2 -1(12)
C4 Fe1 C2 O2 93(12)
B1 Fe1 C2 O2 -84(12)
C5 Fe1 C2 O2 -105(12)
Ru1 Fe1 C2 O2 -154(12)
Ru2 Fe1 C2 O2 -179(100)
C4 Fe1 C3 O3 -39(74)
C2 Fe1 C3 O3 57(74)
B1 Fe1 C3 O3 -159(74)
C5 Fe1 C3 O3 158(74)
Ru1 Fe1 C3 O3 159(74)
Ru2 Fe1 C3 O3 -124(74)
C3 Fe1 C4 O4 26(13)
C2 Fe1 C4 O4 -72(13)
B1 Fe1 C4 O4 105(13)
C5 Fe1 C4 O4 157(12)
Ru1 Fe1 C4 O4 -163(13)
Ru2 Fe1 C4 O4 143(13)
Fe1 B1 C5 C6 -125.2(5)
Ru2 B1 C5 C6 -48.9(5)
C6 B1 C5 C13 -118.2(9)
Fe1 B1 C5 C13 116.7(8)
Ru2 B1 C5 C13 -167.1(7)
C6 B1 C5 Fe1 125.2(5)
Ru2 B1 C5 Fe1 76.2(3)
C6 B1 C5 Ru1 56.0(5)
Fe1 B1 C5 Ru1 -69.2(4)
Ru2 B1 C5 Ru1 7.0(6)
C3 Fe1 C5 C6 113.3(6)
C4 Fe1 C5 C6 -16.5(14)
C2 Fe1 C5 C6 -146.0(6)
B1 Fe1 C5 C6 50.4(6)
Ru1 Fe1 C5 C6 -66.3(5)
Ru2 Fe1 C5 C6 -1.7(5)
C3 Fe1 C5 C13 -52.7(8)
C4 Fe1 C5 C13 177.5(11)
C2 Fe1 C5 C13 48.0(8)
B1 Fe1 C5 C13 -115.6(9)
Ru1 Fe1 C5 C13 127.7(8)
Ru2 Fe1 C5 C13 -167.7(7)
C3 Fe1 C5 B1 62.9(6)
C4 Fe1 C5 B1 -66.9(12)
C2 Fe1 C5 B1 163.6(6)
Ru1 Fe1 C5 B1 -116.7(5)
Ru2 Fe1 C5 B1 -52.1(4)
C3 Fe1 C5 Ru1 179.6(4)
C4 Fe1 C5 Ru1 49.9(12)
C2 Fe1 C5 Ru1 -79.7(4)
B1 Fe1 C5 Ru1 116.7(5)
Ru2 Fe1 C5 Ru1 64.68(19)
C1 Ru1 C5 C6 78.4(5)
C20 Ru1 C5 C6 -97.4(5)
C19 Ru1 C5 C6 -136.5(5)
C21 Ru1 C5 C6 -72.3(7)
C23 Ru1 C5 C6 -165.2(5)
C22 Ru1 C5 C6 -137.3(13)
Fe1 Ru1 C5 C6 111.7(5)
Ru2 Ru1 C5 C6 46.7(4)
C1 Ru1 C5 C13 -160.0(7)
C6 Ru1 C5 C13 121.6(9)
C20 Ru1 C5 C13 24.2(8)
C19 Ru1 C5 C13 -14.9(8)
C21 Ru1 C5 C13 49.3(10)
C23 Ru1 C5 C13 -43.6(9)
C22 Ru1 C5 C13 -15.7(18)
Fe1 Ru1 C5 C13 -126.7(8)
Ru2 Ru1 C5 C13 168.3(8)
C1 Ru1 C5 B1 26.0(6)
C6 Ru1 C5 B1 -52.4(6)
C20 Ru1 C5 B1 -149.8(5)
C19 Ru1 C5 B1 171.1(5)
C21 Ru1 C5 B1 -124.7(6)
C23 Ru1 C5 B1 142.4(5)
C22 Ru1 C5 B1 170.3(12)
Fe1 Ru1 C5 B1 59.3(5)
Ru2 Ru1 C5 B1 -5.7(5)
C1 Ru1 C5 Fe1 -33.3(4)
C6 Ru1 C5 Fe1 -111.7(5)
C20 Ru1 C5 Fe1 150.9(3)
C19 Ru1 C5 Fe1 111.8(3)
C21 Ru1 C5 Fe1 176.0(4)
C23 Ru1 C5 Fe1 83.1(4)
C22 Ru1 C5 Fe1 111.0(13)
Ru2 Ru1 C5 Fe1 -65.01(19)
C13 C5 C6 C7 4.5(13)
B1 C5 C6 C7 -110.4(9)
Fe1 C5 C6 C7 -161.2(7)
Ru1 C5 C6 C7 125.5(8)
C13 C5 C6 B1 114.9(9)
Fe1 C5 C6 B1 -50.8(5)
Ru1 C5 C6 B1 -124.1(5)
C13 C5 C6 Ru2 167.9(7)
B1 C5 C6 Ru2 53.0(5)
Fe1 C5 C6 Ru2 2.2(6)
Ru1 C5 C6 Ru2 -71.2(4)
C13 C5 C6 Ru1 -121.0(8)
B1 C5 C6 Ru1 124.1(5)
Fe1 C5 C6 Ru1 73.3(4)
Fe1 B1 C6 C5 49.5(5)
Ru2 B1 C6 C5 124.5(5)
C5 B1 C6 C7 117.8(9)
Fe1 B1 C6 C7 167.3(7)
Ru2 B1 C6 C7 -117.7(8)
C5 B1 C6 Ru2 -124.5(5)
Fe1 B1 C6 Ru2 -75.0(4)
C5 B1 C6 Ru1 -53.7(5)
Fe1 B1 C6 Ru1 -4.1(6)
Ru2 B1 C6 Ru1 70.8(4)
C1 Ru2 C6 C5 60.1(6)
B1 Ru2 C6 C5 -50.7(6)
C33 Ru2 C6 C5 -171.3(6)
C29 Ru2 C6 C5 -132.6(6)
C31 Ru2 C6 C5 -159.2(13)
C32 Ru2 C6 C5 160.4(6)
C30 Ru2 C6 C5 -106.6(7)
Ru1 Ru2 C6 C5 63.1(5)
Fe1 Ru2 C6 C5 -1.7(5)
C1 Ru2 C6 C7 -136.2(8)
B1 Ru2 C6 C7 113.0(9)
C33 Ru2 C6 C7 -7.6(8)
C29 Ru2 C6 C7 31.1(8)
C31 Ru2 C6 C7 4.4(19)
C32 Ru2 C6 C7 -35.9(10)
C30 Ru2 C6 C7 57.1(9)
Ru1 Ru2 C6 C7 -133.2(8)
Fe1 Ru2 C6 C7 162.0(7)
C1 Ru2 C6 B1 110.8(5)
C33 Ru2 C6 B1 -120.6(5)
C29 Ru2 C6 B1 -81.9(5)
C31 Ru2 C6 B1 -108.6(15)
C32 Ru2 C6 B1 -149.0(6)
C30 Ru2 C6 B1 -56.0(7)
Ru1 Ru2 C6 B1 113.8(5)
Fe1 Ru2 C6 B1 49.0(4)
C1 Ru2 C6 Ru1 -3.0(3)
B1 Ru2 C6 Ru1 -113.8(5)
C33 Ru2 C6 Ru1 125.6(4)
C29 Ru2 C6 Ru1 164.3(3)
C31 Ru2 C6 Ru1 137.6(14)
C32 Ru2 C6 Ru1 97.2(6)
C30 Ru2 C6 Ru1 -169.8(4)
Fe1 Ru2 C6 Ru1 -64.81(18)
C1 Ru1 C6 C5 -110.5(5)
C20 Ru1 C6 C5 96.6(5)
C19 Ru1 C6 C5 61.0(6)
C21 Ru1 C6 C5 136.2(5)
C23 Ru1 C6 C5 63.4(17)
C22 Ru1 C6 C5 161.9(6)
Fe1 Ru1 C6 C5 -47.7(4)
Ru2 Ru1 C6 C5 -113.4(5)
C1 Ru1 C6 C7 130.2(9)
C5 Ru1 C6 C7 -119.3(10)
C20 Ru1 C6 C7 -22.6(9)
C19 Ru1 C6 C7 -58.3(10)
C21 Ru1 C6 C7 16.9(10)
C23 Ru1 C6 C7 -56(2)
C22 Ru1 C6 C7 42.6(12)
Fe1 Ru1 C6 C7 -167.0(9)
Ru2 Ru1 C6 C7 127.3(9)
C1 Ru1 C6 B1 -59.5(6)
C5 Ru1 C6 B1 51.0(6)
C20 Ru1 C6 B1 147.6(6)
C19 Ru1 C6 B1 112.0(6)
C21 Ru1 C6 B1 -172.8(5)
C23 Ru1 C6 B1 114.4(16)
C22 Ru1 C6 B1 -147.1(6)
Fe1 Ru1 C6 B1 3.3(5)
Ru2 Ru1 C6 B1 -62.5(5)
C1 Ru1 C6 Ru2 2.9(3)
C5 Ru1 C6 Ru2 113.4(5)
C20 Ru1 C6 Ru2 -149.9(3)
C19 Ru1 C6 Ru2 174.4(3)
C21 Ru1 C6 Ru2 -110.4(3)
C23 Ru1 C6 Ru2 176.8(15)
C22 Ru1 C6 Ru2 -84.7(6)
Fe1 Ru1 C6 Ru2 65.71(17)
C5 C6 C7 C12 -119.0(10)
B1 C6 C7 C12 162.9(8)
Ru2 C6 C7 C12 80.3(10)
Ru1 C6 C7 C12 -27.9(13)
C5 C6 C7 C8 63.0(12)
B1 C6 C7 C8 -15.1(13)
Ru2 C6 C7 C8 -97.7(10)
Ru1 C6 C7 C8 154.1(8)
C12 C7 C8 C9 1.1(14)
C6 C7 C8 C9 179.1(9)
C7 C8 C9 C10 -0.3(16)
C8 C9 C10 C11 1.4(16)
C9 C10 C11 C12 -3.4(16)
C8 C7 C12 C11 -3.1(14)
C6 C7 C12 C11 178.9(9)
C10 C11 C12 C7 4.3(15)
C6 C5 C13 C14 -155.0(9)
B1 C5 C13 C14 -73.4(12)
Fe1 C5 C13 C14 8.3(12)
Ru1 C5 C13 C14 113.5(9)
C6 C5 C13 C18 20.0(13)
B1 C5 C13 C18 101.6(11)
Fe1 C5 C13 C18 -176.7(7)
Ru1 C5 C13 C18 -71.5(11)
C18 C13 C14 C15 3.2(15)
C5 C13 C14 C15 178.4(9)
C13 C14 C15 C16 -3.9(16)
C14 C15 C16 C17 4.5(16)
C15 C16 C17 C18 -4.6(17)
C16 C17 C18 C13 4.2(17)
C14 C13 C18 C17 -3.3(15)
C5 C13 C18 C17 -178.5(9)
C1 Ru1 C19 C24 112.5(9)
C5 Ru1 C19 C24 -19.4(9)
C6 Ru1 C19 C24 -55.9(10)
C20 Ru1 C19 C24 -120.7(11)
C21 Ru1 C19 C24 -158.0(10)
C23 Ru1 C19 C24 125.0(11)
C22 Ru1 C19 C24 160.3(10)
Fe1 Ru1 C19 C24 31.8(9)
Ru2 Ru1 C19 C24 26(4)
C1 Ru1 C19 C20 -126.8(6)
C5 Ru1 C19 C20 101.2(6)
C6 Ru1 C19 C20 64.8(7)
C21 Ru1 C19 C20 -37.3(6)
C23 Ru1 C19 C20 -114.4(8)
C22 Ru1 C19 C20 -79.0(6)
Fe1 Ru1 C19 C20 152.5(5)
Ru2 Ru1 C19 C20 147(3)
C1 Ru1 C19 C23 -12.4(8)
C5 Ru1 C19 C23 -144.4(6)
C6 Ru1 C19 C23 179.2(5)
C20 Ru1 C19 C23 114.4(8)
C21 Ru1 C19 C23 77.1(6)
C22 Ru1 C19 C23 35.4(6)
Fe1 Ru1 C19 C23 -93.1(6)
Ru2 Ru1 C19 C23 -98(3)
C24 C19 C20 C21 -174.3(10)
C23 C19 C20 C21 -0.8(10)
Ru1 C19 C20 C21 62.9(6)
C24 C19 C20 C25 -5.6(15)
C23 C19 C20 C25 167.9(9)
Ru1 C19 C20 C25 -128.4(9)
C24 C19 C20 Ru1 122.8(10)
C23 C19 C20 Ru1 -63.7(6)
C1 Ru1 C20 C21 -20.3(10)
C5 Ru1 C20 C21 152.8(6)
C6 Ru1 C20 C21 109.4(6)
C19 Ru1 C20 C21 -117.3(8)
C23 Ru1 C20 C21 -78.2(6)
C22 Ru1 C20 C21 -37.4(6)
Fe1 Ru1 C20 C21 -165.8(4)
Ru2 Ru1 C20 C21 66.8(7)
C1 Ru1 C20 C19 97.0(8)
C5 Ru1 C20 C19 -89.9(6)
C6 Ru1 C20 C19 -133.4(6)
C21 Ru1 C20 C19 117.3(8)
C23 Ru1 C20 C19 39.1(6)
C22 Ru1 C20 C19 79.8(6)
Fe1 Ru1 C20 C19 -48.5(7)
Ru2 Ru1 C20 C19 -175.9(4)
C1 Ru1 C20 C25 -142.4(10)
C5 Ru1 C20 C25 30.7(11)
C6 Ru1 C20 C25 -12.7(11)
C19 Ru1 C20 C25 120.6(13)
C21 Ru1 C20 C25 -122.1(13)
C23 Ru1 C20 C25 159.7(12)
C22 Ru1 C20 C25 -159.5(12)
Fe1 Ru1 C20 C25 72.1(12)
Ru2 Ru1 C20 C25 -55.3(13)
C19 C20 C21 C22 0.5(10)
C25 C20 C21 C22 -168.2(9)
Ru1 C20 C21 C22 63.0(6)
C19 C20 C21 C26 169.1(9)
C25 C20 C21 C26 0.5(16)
Ru1 C20 C21 C26 -128.3(10)
C19 C20 C21 Ru1 -62.6(6)
C25 C20 C21 Ru1 128.8(9)
C1 Ru1 C21 C22 51.0(7)
C5 Ru1 C21 C22 -158.4(6)
C6 Ru1 C21 C22 157.4(6)
C20 Ru1 C21 C22 -116.6(9)
C19 Ru1 C21 C22 -78.8(7)
C23 Ru1 C21 C22 -36.0(6)
Fe1 Ru1 C21 C22 2(2)
Ru2 Ru1 C21 C22 100.8(6)
C1 Ru1 C21 C20 167.6(6)
C5 Ru1 C21 C20 -41.8(8)
C6 Ru1 C21 C20 -86.0(6)
C19 Ru1 C21 C20 37.8(5)
C23 Ru1 C21 C20 80.6(6)
C22 Ru1 C21 C20 116.6(9)
Fe1 Ru1 C21 C20 118.5(17)
Ru2 Ru1 C21 C20 -142.6(5)
C1 Ru1 C21 C26 -69.8(11)
C5 Ru1 C21 C26 80.9(12)
C6 Ru1 C21 C26 36.6(11)
C20 Ru1 C21 C26 122.6(13)
C19 Ru1 C21 C26 160.4(12)
C23 Ru1 C21 C26 -156.8(12)
C22 Ru1 C21 C26 -120.8(13)
Fe1 Ru1 C21 C26 -118.8(16)
Ru2 Ru1 C21 C26 -20.0(11)
C20 C21 C22 C23 0.1(11)
C26 C21 C22 C23 -168.9(9)
Ru1 C21 C22 C23 62.3(7)
C20 C21 C22 C27 168.8(10)
C26 C21 C22 C27 -0.2(16)
Ru1 C21 C22 C27 -129.0(10)
C20 C21 C22 Ru1 -62.2(6)
C26 C21 C22 Ru1 128.8(10)
C1 Ru1 C22 C23 109.8(6)
C5 Ru1 C22 C23 -36.3(16)
C6 Ru1 C22 C23 -159.0(6)
C20 Ru1 C22 C23 -80.3(6)
C19 Ru1 C22 C23 -37.2(5)
C21 Ru1 C22 C23 -118.3(8)
Fe1 Ru1 C22 C23 62.1(6)
Ru2 Ru1 C22 C23 139.2(5)
C1 Ru1 C22 C21 -131.9(7)
C5 Ru1 C22 C21 82.0(16)
C6 Ru1 C22 C21 -40.7(10)
C20 Ru1 C22 C21 38.0(6)
C19 Ru1 C22 C21 81.1(6)
C23 Ru1 C22 C21 118.3(8)
Fe1 Ru1 C22 C21 -179.6(5)
Ru2 Ru1 C22 C21 -102.5(6)
C1 Ru1 C22 C27 -12.7(11)
C5 Ru1 C22 C27 -158.8(12)
C6 Ru1 C22 C27 78.5(13)
C20 Ru1 C22 C27 157.3(13)
C19 Ru1 C22 C27 -159.7(13)
C21 Ru1 C22 C27 119.2(14)
C23 Ru1 C22 C27 -122.5(13)
Fe1 Ru1 C22 C27 -60.4(13)
Ru2 Ru1 C22 C27 16.8(13)
C21 C22 C23 C19 -0.6(11)
C27 C22 C23 C19 -169.0(9)
Ru1 C22 C23 C19 61.3(7)
C21 C22 C23 C28 176.6(9)
C27 C22 C23 C28 8.2(16)
Ru1 C22 C23 C28 -121.5(9)
C21 C22 C23 Ru1 -61.9(7)
C27 C22 C23 Ru1 129.6(10)
C24 C19 C23 C22 174.1(10)
C20 C19 C23 C22 0.8(10)
Ru1 C19 C23 C22 -62.3(7)
C24 C19 C23 C28 -3.0(16)
C20 C19 C23 C28 -176.3(9)
Ru1 C19 C23 C28 120.6(10)
C24 C19 C23 Ru1 -123.6(11)
C20 C19 C23 Ru1 63.2(6)
C1 Ru1 C23 C22 -70.1(6)
C5 Ru1 C23 C22 168.8(5)
C6 Ru1 C23 C22 116.0(17)
C20 Ru1 C23 C22 79.8(6)
C19 Ru1 C23 C22 119.0(8)
C21 Ru1 C23 C22 37.0(6)
Fe1 Ru1 C23 C22 -137.0(5)
Ru2 Ru1 C23 C22 -68.0(7)
C1 Ru1 C23 C19 170.9(6)
C5 Ru1 C23 C19 49.8(7)
C6 Ru1 C23 C19 -3(2)
C20 Ru1 C23 C19 -39.3(6)
C21 Ru1 C23 C19 -82.0(6)
C22 Ru1 C23 C19 -119.0(8)
Fe1 Ru1 C23 C19 103.9(5)
Ru2 Ru1 C23 C19 173.0(4)
C1 Ru1 C23 C28 49.2(11)
C5 Ru1 C23 C28 -71.9(11)
C6 Ru1 C23 C28 -124.7(15)
C20 Ru1 C23 C28 -160.9(12)
C19 Ru1 C23 C28 -121.7(13)
C21 Ru1 C23 C28 156.4(12)
C22 Ru1 C23 C28 119.3(12)
Fe1 Ru1 C23 C28 -17.7(11)
Ru2 Ru1 C23 C28 51.3(13)
C1 Ru2 C29 C33 59.1(10)
C6 Ru2 C29 C33 -93.7(6)
B1 Ru2 C29 C33 -140.8(6)
C31 Ru2 C29 C33 79.8(6)
C32 Ru2 C29 C33 37.8(6)
C30 Ru2 C29 C33 115.6(8)
Ru1 Ru2 C29 C33 -66.2(9)
Fe1 Ru2 C29 C33 -174.4(5)
C1 Ru2 C29 C30 -56.5(10)
C6 Ru2 C29 C30 150.7(6)
B1 Ru2 C29 C30 103.5(6)
C33 Ru2 C29 C30 -115.6(8)
C31 Ru2 C29 C30 -35.9(6)
C32 Ru2 C29 C30 -77.8(6)
Ru1 Ru2 C29 C30 178.2(5)
Fe1 Ru2 C29 C30 70.0(6)
C1 Ru2 C29 C34 -178.0(9)
C6 Ru2 C29 C34 29.3(11)
B1 Ru2 C29 C34 -17.9(10)
C33 Ru2 C29 C34 122.9(12)
C31 Ru2 C29 C34 -157.3(11)
C32 Ru2 C29 C34 160.7(11)
C30 Ru2 C29 C34 -121.5(13)
Ru1 Ru2 C29 C34 56.8(13)
Fe1 Ru2 C29 C34 -51.4(11)
C33 C29 C30 C31 -2.0(12)
C34 C29 C30 C31 -174.7(10)
Ru2 C29 C30 C31 61.2(8)
C33 C29 C30 C35 175.9(10)
C34 C29 C30 C35 3.2(18)
Ru2 C29 C30 C35 -120.9(11)
C33 C29 C30 Ru2 -63.2(7)
C34 C29 C30 Ru2 124.1(11)
C1 Ru2 C30 C31 33.2(8)
C6 Ru2 C30 C31 -162.4(6)
B1 Ru2 C30 C31 158.9(6)
C33 Ru2 C30 C31 -80.6(7)
C29 Ru2 C30 C31 -118.8(9)
C32 Ru2 C30 C31 -37.6(7)
Ru1 Ru2 C30 C31 65.6(16)
Fe1 Ru2 C30 C31 109.3(6)
C1 Ru2 C30 C29 152.0(6)
C6 Ru2 C30 C29 -43.5(8)
B1 Ru2 C30 C29 -82.3(6)
C33 Ru2 C30 C29 38.2(6)
C31 Ru2 C30 C29 118.8(9)
C32 Ru2 C30 C29 81.2(7)
Ru1 Ru2 C30 C29 -175.6(12)
Fe1 Ru2 C30 C29 -131.9(5)
C1 Ru2 C30 C35 -87.4(10)
C6 Ru2 C30 C35 77.0(10)
B1 Ru2 C30 C35 38.3(10)
C33 Ru2 C30 C35 158.8(11)
C29 Ru2 C30 C35 120.5(12)
C31 Ru2 C30 C35 -120.6(12)
C32 Ru2 C30 C35 -158.2(11)
Ru1 Ru2 C30 C35 -55(2)
Fe1 Ru2 C30 C35 -11.3(10)
C29 C30 C31 C32 2.4(13)
C35 C30 C31 C32 -175.5(10)
Ru2 C30 C31 C32 63.0(7)
C29 C30 C31 C36 171.2(11)
C35 C30 C31 C36 -6.7(19)
Ru2 C30 C31 C36 -128.2(12)
C29 C30 C31 Ru2 -60.6(8)
C35 C30 C31 Ru2 121.5(11)
C1 Ru2 C31 C30 -152.5(7)
C6 Ru2 C31 C30 66.3(17)
B1 Ru2 C31 C30 -30.0(9)
C33 Ru2 C31 C30 79.4(7)
C29 Ru2 C31 C30 37.1(6)
C32 Ru2 C31 C30 117.2(10)
Ru1 Ru2 C31 C30 -165.3(4)
Fe1 Ru2 C31 C30 -89.0(6)
C1 Ru2 C31 C32 90.3(7)
C6 Ru2 C31 C32 -51.0(17)
B1 Ru2 C31 C32 -147.2(7)
C33 Ru2 C31 C32 -37.8(7)
C29 Ru2 C31 C32 -80.1(7)
C30 Ru2 C31 C32 -117.2(10)
Ru1 Ru2 C31 C32 77.5(8)
Fe1 Ru2 C31 C32 153.8(6)
C1 Ru2 C31 C36 -29.7(12)
C6 Ru2 C31 C36 -171.0(14)
B1 Ru2 C31 C36 92.8(12)
C33 Ru2 C31 C36 -157.8(13)
C29 Ru2 C31 C36 159.9(13)
C32 Ru2 C31 C36 -120.0(14)
C30 Ru2 C31 C36 122.8(14)
Ru1 Ru2 C31 C36 -42.6(13)
Fe1 Ru2 C31 C36 33.7(12)
C30 C31 C32 C33 -1.8(13)
C36 C31 C32 C33 -170.8(11)
Ru2 C31 C32 C33 61.5(7)
C30 C31 C32 C37 174.0(13)
C36 C31 C32 C37 5.0(19)
Ru2 C31 C32 C37 -122.6(14)
C30 C31 C32 Ru2 -63.4(8)
C36 C31 C32 Ru2 127.6(11)
C1 Ru2 C32 C31 -90.3(7)
C6 Ru2 C32 C31 165.9(6)
B1 Ru2 C32 C31 83.3(12)
C33 Ru2 C32 C31 117.3(10)
C29 Ru2 C32 C31 79.8(7)
C30 Ru2 C32 C31 36.9(6)
Ru1 Ru2 C32 C31 -131.0(6)
Fe1 Ru2 C32 C31 -49.7(10)
C1 Ru2 C32 C33 152.5(6)
C6 Ru2 C32 C33 48.7(8)
B1 Ru2 C32 C33 -34.0(12)
C29 Ru2 C32 C33 -37.4(6)
C31 Ru2 C32 C33 -117.3(10)
C30 Ru2 C32 C33 -80.3(7)
Ru1 Ru2 C32 C33 111.8(6)
Fe1 Ru2 C32 C33 -167.0(5)
C1 Ru2 C32 C37 32.6(14)
C6 Ru2 C32 C37 -71.2(15)
B1 Ru2 C32 C37 -153.8(13)
C33 Ru2 C32 C37 -119.8(15)
C29 Ru2 C32 C37 -157.3(15)
C31 Ru2 C32 C37 122.9(17)
C30 Ru2 C32 C37 159.8(15)
Ru1 Ru2 C32 C37 -8.1(15)
Fe1 Ru2 C32 C37 73.2(14)
C30 C29 C33 C32 0.8(12)
C34 C29 C33 C32 173.4(11)
Ru2 C29 C33 C32 -62.9(8)
C30 C29 C33 C38 -170.8(11)
C34 C29 C33 C38 1.8(18)
Ru2 C29 C33 C38 125.5(11)
C30 C29 C33 Ru2 63.7(7)
C34 C29 C33 Ru2 -123.7(11)
C31 C32 C33 C29 0.6(12)
C37 C32 C33 C29 -175.4(12)
Ru2 C32 C33 C29 62.6(7)
C31 C32 C33 C38 172.1(11)
C37 C32 C33 C38 -4(2)
Ru2 C32 C33 C38 -125.9(12)
C31 C32 C33 Ru2 -62.0(8)
C37 C32 C33 Ru2 122.0(13)
C1 Ru2 C33 C29 -150.8(6)
C6 Ru2 C33 C29 97.0(6)
B1 Ru2 C33 C29 48.2(7)
C31 Ru2 C33 C29 -79.9(6)
C32 Ru2 C33 C29 -117.1(8)
C30 Ru2 C33 C29 -38.6(5)
Ru1 Ru2 C33 C29 148.8(4)
Fe1 Ru2 C33 C29 23.6(17)
C1 Ru2 C33 C32 -33.7(7)
C6 Ru2 C33 C32 -145.9(6)
B1 Ru2 C33 C32 165.3(6)
C29 Ru2 C33 C32 117.1(8)
C31 Ru2 C33 C32 37.2(6)
C30 Ru2 C33 C32 78.5(6)
Ru1 Ru2 C33 C32 -94.2(6)
Fe1 Ru2 C33 C32 140.7(13)
C1 Ru2 C33 C38 88.5(14)
C6 Ru2 C33 C38 -23.7(14)
B1 Ru2 C33 C38 -72.5(14)
C29 Ru2 C33 C38 -120.7(16)
C31 Ru2 C33 C38 159.3(15)
C32 Ru2 C33 C38 122.2(16)
C30 Ru2 C33 C38 -159.4(15)
Ru1 Ru2 C33 C38 28.0(15)
Fe1 Ru2 C33 C38 -97.1(18)
